data_2230343
loop_
_publ_author_name
'G\"undo\(gdu, Cevher'
'G\"o\,cment\"urk, Mustafa'
'Erg\"un, Yavuz'
'Tercan, Bar\?i\,s'
'H\"okelek, Tuncer'

_publ_section_title
;
 Ethyl 4-oxo-2,3,4,9-tetrahydro-1<i>H</i>-carbazole-3-carboxylate
;
_journal_coeditor_code HB5881
_journal_issue 6
_journal_name_full 'Acta Crystallographica Section E'
_journal_page_first o1470
_journal_page_last o1471
_journal_paper_doi 10.1107/S1600536811018678
_journal_volume 67
_journal_year 2011
_chemical_formula_iupac 'C15 H15 N O3'
_chemical_formula_moiety 'C15 H15 N O3'
_chemical_formula_sum 'C15 H15 N O3'
_chemical_formula_weight 257.28
_chemical_name_systematic
;
Ethyl 4-oxo-2,3,4,9-tetrahydro-1<i>H</i>-carbazole-3-carboxylate
;
_space_group_IT_number 61
_symmetry_cell_setting orthorhombic
_symmetry_space_group_name_Hall '-P 2ac 2ab'
_symmetry_space_group_name_H-M 'P b c a'
_atom_sites_solution_hydrogens geom
_atom_sites_solution_primary direct
_atom_sites_solution_secondary difmap
_audit_creation_method SHELXL-97
_cell_angle_alpha 90.00
_cell_angle_beta 90.00
_cell_angle_gamma 90.00
_cell_formula_units_Z 8
_cell_length_a 9.1057(3)
_cell_length_b 12.7031(4)
_cell_length_c 21.3874(5)
_cell_measurement_reflns_used 3293
_cell_measurement_temperature 100(2)
_cell_measurement_theta_max 28.31
_cell_measurement_theta_min 2.94
_cell_volume 2473.89(13)
_computing_cell_refinement 'SAINT (Bruker, 2007)'
_computing_data_collection 'APEX2 (Bruker, 2007)'
_computing_data_reduction 'SAINT (Bruker, 2007)'
_computing_molecular_graphics 'ORTEP-3 for Windows (Farrugia, 1997) and Mercury (Macrae <i>et al.</i>, 2006)'
_computing_publication_material 'WinGX (Farrugia, 1999) and PLATON (Spek, 2009)'
_computing_structure_refinement 'SHELXL97 (Sheldrick, 2008)'
_computing_structure_solution 'SHELXS97 (Sheldrick, 2008)'
_diffrn_ambient_temperature 100(2)
_diffrn_measured_fraction_theta_full 0.970
_diffrn_measured_fraction_theta_max 0.970
_diffrn_measurement_device_type 'Bruker Kappa APEXII CCD'
_diffrn_measurement_method '\f and \w'
_diffrn_radiation_monochromator graphite
_diffrn_radiation_source 'fine-focus sealed tube'
_diffrn_radiation_type MoK\a
_diffrn_radiation_wavelength 0.71073
_diffrn_reflns_av_R_equivalents 0.0325
_diffrn_reflns_av_sigmaI/netI 0.0378
_diffrn_reflns_limit_h_max 9
_diffrn_reflns_limit_h_min -11
_diffrn_reflns_limit_k_max 8
_diffrn_reflns_limit_k_min -16
_diffrn_reflns_limit_l_max 28
_diffrn_reflns_limit_l_min -20
_diffrn_reflns_number 12029
_diffrn_reflns_theta_full 28.33
_diffrn_reflns_theta_max 28.32
_diffrn_reflns_theta_min 2.91
_exptl_absorpt_coefficient_mu 0.097
_exptl_absorpt_correction_T_max 0.981
_exptl_absorpt_correction_T_min 0.960
_exptl_absorpt_correction_type multi-scan
_exptl_absorpt_process_details '(SADABS; Bruker, 2005)'
_exptl_crystal_colour colorless
_exptl_crystal_density_diffrn 1.382
_exptl_crystal_density_method 'not measured'
_exptl_crystal_description block
_exptl_crystal_F_000 1088
_exptl_crystal_size_max 0.43
_exptl_crystal_size_mid 0.26
_exptl_crystal_size_min 0.20
_refine_diff_density_max 0.279
_refine_diff_density_min -0.249
_refine_ls_extinction_method none
_refine_ls_goodness_of_fit_ref 1.044
_refine_ls_hydrogen_treatment mixed
_refine_ls_matrix_type full
_refine_ls_number_parameters 177
_refine_ls_number_reflns 2993
_refine_ls_number_restraints 0
_refine_ls_restrained_S_all 1.044
_refine_ls_R_factor_all 0.0599
_refine_ls_R_factor_gt 0.0416
_refine_ls_shift/su_max 0.000
_refine_ls_shift/su_mean 0.000
_refine_ls_structure_factor_coef Fsqd
_refine_ls_weighting_details 'calc w=1/[\s^2^(Fo^2^)+(0.0440P)^2^+0.6029P] where P=(Fo^2^+2Fc^2^)/3'
_refine_ls_weighting_scheme calc
_refine_ls_wR_factor_gt 0.0935
_refine_ls_wR_factor_ref 0.1022
_reflns_number_gt 2258
_reflns_number_total 2993
_reflns_threshold_expression I>2\s(I)
_cod_data_source_file hb5881.cif
_cod_data_source_block I
_cod_database_code 2230343
_cod_database_fobs_code 2230343

loop_
_symmetry_equiv_pos_as_xyz
'x, y, z'
'x+1/2, -y+1/2, -z'
'-x, y+1/2, -z+1/2'
'-x+1/2, -y, z+1/2'
'-x, -y, -z'
'-x-1/2, y-1/2, z'
'x, -y-1/2, z-1/2'
'x-1/2, y, -z-1/2'

loop_
_atom_site_type_symbol
_atom_site_label
_atom_site_fract_x
_atom_site_fract_y
_atom_site_fract_z
_atom_site_U_iso_or_equiv
_atom_site_adp_type
_atom_site_calc_flag
_atom_site_refinement_flags
_atom_site_occupancy
_atom_site_symmetry_multiplicity
_atom_site_disorder_assembly
_atom_site_disorder_group
O O1 0.27325(11) 0.49989(7) 0.23207(4) 0.0234(2) Uani d . 1 1 . .
O O2 0.13644(11) 0.53475(7) 0.37765(4) 0.0226(2) Uani d . 1 1 . .
O O3 0.31033(11) 0.40993(7) 0.36958(4) 0.0220(2) Uani d . 1 1 . .
C C1 0.01764(17) 0.22360(9) 0.25890(6) 0.0217(3) Uani d . 1 1 . .
H H1A 0.0260 0.1466 0.2651 0.026 Uiso calc R 1 1 . .
H H1B -0.0879 0.2422 0.2578 0.026 Uiso calc R 1 1 . .
C C2 0.09311(17) 0.28148(9) 0.31263(7) 0.0218(3) Uani d . 1 1 . .
H H2A 0.1906 0.2495 0.3202 0.026 Uiso calc R 1 1 . .
H H2B 0.0340 0.2730 0.3511 0.026 Uiso calc R 1 1 . .
C C3 0.11251(16) 0.39973(9) 0.29874(6) 0.0196(3) Uani d . 1 1 . .
H H3 0.0122 0.4306 0.2936 0.024 Uiso calc R 1 1 . .
C C4 0.19696(16) 0.42026(9) 0.23804(6) 0.0191(3) Uani d . 1 1 . .
C C4A 0.17494(15) 0.34286(9) 0.18970(6) 0.0178(3) Uani d . 1 1 . .
C C5 0.30954(16) 0.40632(10) 0.08810(6) 0.0200(3) Uani d . 1 1 . .
H H5 0.3511 0.4689 0.1048 0.024 Uiso calc R 1 1 . .
C C5A 0.22407(15) 0.34016(9) 0.12551(6) 0.0176(3) Uani d . 1 1 . .
C C6 0.33239(17) 0.37872(11) 0.02632(7) 0.0231(3) Uani d . 1 1 . .
H H6 0.3903 0.4232 0.0005 0.028 Uiso calc R 1 1 . .
C C7 0.27209(17) 0.28667(10) 0.00100(7) 0.0244(3) Uani d . 1 1 . .
H H7 0.2901 0.2697 -0.0416 0.029 Uiso calc R 1 1 . .
C C8 0.18676(17) 0.22010(10) 0.03698(7) 0.0229(3) Uani d . 1 1 . .
H H8 0.1457 0.1576 0.0200 0.027 Uiso calc R 1 1 . .
C C8A 0.16323(15) 0.24812(10) 0.09904(7) 0.0192(3) Uani d . 1 1 . .
N N9 0.08119(13) 0.19804(9) 0.14526(5) 0.0202(3) Uani d . 1 1 . .
H H9 0.0272(18) 0.1408(13) 0.1399(7) 0.029(4) Uiso d . 1 1 . .
C C9A 0.08866(15) 0.25402(9) 0.19910(6) 0.0181(3) Uani d . 1 1 . .
C C10 0.18566(16) 0.45682(10) 0.35239(6) 0.0187(3) Uani d . 1 1 . .
C C11 0.39176(16) 0.45682(10) 0.42153(7) 0.0212(3) Uani d . 1 1 . .
H H11A 0.4609 0.4042 0.4388 0.025 Uiso calc R 1 1 . .
H H11B 0.3222 0.4767 0.4551 0.025 Uiso calc R 1 1 . .
C C12 0.47603(17) 0.55264(10) 0.40117(7) 0.0246(3) Uani d . 1 1 . .
H H12A 0.5356 0.5785 0.4361 0.037 Uiso calc R 1 1 . .
H H12B 0.4071 0.6076 0.3881 0.037 Uiso calc R 1 1 . .
H H12C 0.5403 0.5342 0.3661 0.037 Uiso calc R 1 1 . .

loop_
_atom_site_aniso_label
_atom_site_aniso_U_11
_atom_site_aniso_U_22
_atom_site_aniso_U_33
_atom_site_aniso_U_12
_atom_site_aniso_U_13
_atom_site_aniso_U_23
O1 0.0268(6) 0.0194(4) 0.0241(6) -0.0053(4) 0.0006(5) -0.0008(4)
O2 0.0235(6) 0.0223(4) 0.0220(6) 0.0049(4) -0.0009(4) -0.0027(4)
O3 0.0217(6) 0.0210(4) 0.0233(5) 0.0045(4) -0.0023(4) -0.0024(4)
C1 0.0210(8) 0.0174(6) 0.0265(8) -0.0011(5) 0.0036(6) -0.0004(5)
C2 0.0251(8) 0.0185(6) 0.0216(8) -0.0003(5) 0.0050(6) 0.0007(5)
C3 0.0213(8) 0.0171(6) 0.0204(7) 0.0022(5) -0.0005(6) -0.0008(5)
C4 0.0188(8) 0.0172(6) 0.0212(8) 0.0027(5) -0.0041(6) 0.0012(5)
C4A 0.0171(8) 0.0177(6) 0.0186(7) 0.0003(5) -0.0022(6) 0.0015(5)
C5 0.0199(8) 0.0201(6) 0.0199(8) -0.0003(5) -0.0031(6) 0.0019(5)
C5A 0.0171(8) 0.0172(6) 0.0184(7) 0.0030(5) -0.0034(6) 0.0005(5)
C6 0.0227(8) 0.0261(7) 0.0206(8) 0.0027(6) -0.0006(6) 0.0047(5)
C7 0.0268(9) 0.0283(7) 0.0179(7) 0.0057(6) -0.0011(6) -0.0012(6)
C8 0.0245(8) 0.0210(6) 0.0231(8) 0.0026(5) -0.0036(6) -0.0036(5)
C8A 0.0183(8) 0.0184(6) 0.0207(8) 0.0031(5) -0.0017(6) 0.0009(5)
N9 0.0205(7) 0.0164(5) 0.0236(7) -0.0011(5) 0.0009(5) -0.0028(4)
C9A 0.0157(7) 0.0165(5) 0.0222(7) 0.0029(5) -0.0014(6) -0.0007(5)
C10 0.0187(8) 0.0185(6) 0.0190(7) 0.0005(5) 0.0026(6) 0.0040(5)
C11 0.0218(8) 0.0241(6) 0.0178(7) 0.0035(5) -0.0026(6) 0.0012(5)
C12 0.0246(9) 0.0249(6) 0.0243(8) 0.0008(6) -0.0021(7) 0.0003(5)

loop_
_atom_type_symbol
_atom_type_description
_atom_type_scat_dispersion_real
_atom_type_scat_dispersion_imag
_atom_type_scat_source
C C 0.0033 0.0016 'International Tables Vol C Tables 4.2.6.8 and 6.1.1.4'
H H 0.0000 0.0000 'International Tables Vol C Tables 4.2.6.8 and 6.1.1.4'
N N 0.0061 0.0033 'International Tables Vol C Tables 4.2.6.8 and 6.1.1.4'
O O 0.0106 0.0060 'International Tables Vol C Tables 4.2.6.8 and 6.1.1.4'

loop_
_geom_angle_atom_site_label_1
_geom_angle_atom_site_label_2
_geom_angle_atom_site_label_3
_geom_angle_site_symmetry_1
_geom_angle_site_symmetry_3
_geom_angle
_geom_angle_publ_flag
C10 O3 C11 . . 117.33(10) ?
C2 C1 H1A . . 109.9 ?
C2 C1 H1B . . 109.9 ?
C9A C1 C2 . . 109.08(11) ?
C9A C1 H1A . . 109.9 ?
C9A C1 H1B . . 109.9 ?
H1A C1 H1B . . 108.3 ?
C1 C2 C3 . . 112.07(11) ?
C1 C2 H2A . . 109.2 ?
C1 C2 H2B . . 109.2 ?
C3 C2 H2A . . 109.2 ?
C3 C2 H2B . . 109.2 ?
H2A C2 H2B . . 107.9 ?
C2 C3 H3 . . 107.4 ?
C4 C3 C2 . . 112.77(11) ?
C4 C3 H3 . . 107.4 ?
C10 C3 C2 . . 111.82(11) ?
C10 C3 C4 . . 109.90(11) ?
C10 C3 H3 . . 107.4 ?
O1 C4 C3 . . 120.68(12) ?
O1 C4 C4A . . 124.31(13) ?
C4A C4 C3 . . 114.98(11) ?
C4 C4A C5A . . 130.93(12) ?
C9A C4A C4 . . 121.94(12) ?
C9A C4A C5A . . 107.06(11) ?
C5A C5 H5 . . 120.7 ?
C6 C5 C5A . . 118.59(13) ?
C6 C5 H5 . . 120.7 ?
C5 C5A C4A . . 134.64(12) ?
C5 C5A C8A . . 119.13(12) ?
C8A C5A C4A . . 106.21(11) ?
C5 C6 C7 . . 121.47(14) ?
C5 C6 H6 . . 119.3 ?
C7 C6 H6 . . 119.3 ?
C6 C7 H7 . . 119.5 ?
C8 C7 C6 . . 121.04(14) ?
C8 C7 H7 . . 119.5 ?
C7 C8 C8A . . 117.48(13) ?
C7 C8 H8 . . 121.3 ?
C8A C8 H8 . . 121.3 ?
N9 C8A C5A . . 107.69(12) ?
C8 C8A N9 . . 130.03(12) ?
C8 C8A C5A . . 122.28(13) ?
C8A N9 H9 . . 125.5(10) ?
C9A N9 C8A . . 109.67(11) ?
C9A N9 H9 . . 124.7(10) ?
N9 C9A C1 . . 125.01(12) ?
N9 C9A C4A . . 109.36(12) ?
C4A C9A C1 . . 125.62(12) ?
O2 C10 O3 . . 123.78(13) ?
O2 C10 C3 . . 124.50(13) ?
O3 C10 C3 . . 111.71(11) ?
O3 C11 C12 . . 111.62(11) ?
O3 C11 H11A . . 109.3 ?
O3 C11 H11B . . 109.3 ?
C12 C11 H11A . . 109.3 ?
C12 C11 H11B . . 109.3 ?
H11A C11 H11B . . 108.0 ?
C11 C12 H12A . . 109.5 ?
C11 C12 H12B . . 109.5 ?
C11 C12 H12C . . 109.5 ?
H12A C12 H12B . . 109.5 ?
H12A C12 H12C . . 109.5 ?
H12B C12 H12C . . 109.5 ?

loop_
_geom_bond_atom_site_label_1
_geom_bond_atom_site_label_2
_geom_bond_site_symmetry_2
_geom_bond_distance
_geom_bond_publ_flag
O1 C4 . 1.2338(15) ?
O2 C10 . 1.2136(15) ?
O3 C10 . 1.3336(17) ?
O3 C11 . 1.4626(16) ?
C1 C9A . 1.4844(19) ?
C1 H1A . 0.9900 ?
C1 H1B . 0.9900 ?
C2 C1 . 1.5276(19) ?
C2 H2A . 0.9900 ?
C2 H2B . 0.9900 ?
C3 C2 . 1.5413(17) ?
C3 C4 . 1.531(2) ?
C3 H3 . 1.0000 ?
C4 C4A . 1.4409(18) ?
C4A C5A . 1.4442(19) ?
C4A C9A . 1.3897(17) ?
C5 C6 . 1.383(2) ?
C5 H5 . 0.9500 ?
C5A C5 . 1.3972(19) ?
C5A C8A . 1.4123(17) ?
C6 C7 . 1.4008(19) ?
C6 H6 . 0.9500 ?
C7 C8 . 1.382(2) ?
C7 H7 . 0.9500 ?
C8 H8 . 0.9500 ?
C8A C8 . 1.391(2) ?
N9 C8A . 1.3928(18) ?
N9 C9A . 1.3550(17) ?
N9 H9 . 0.886(17) ?
C10 C3 . 1.5121(19) ?
C11 H11A . 0.9900 ?
C11 H11B . 0.9900 ?
C12 C11 . 1.5033(19) ?
C12 H12A . 0.9800 ?
C12 H12B . 0.9800 ?
C12 H12C . 0.9800 ?

loop_
_geom_hbond_atom_site_label_D
_geom_hbond_atom_site_label_H
_geom_hbond_atom_site_label_A
_geom_hbond_site_symmetry_A
_geom_hbond_distance_DH
_geom_hbond_distance_HA
_geom_hbond_distance_DA
_geom_hbond_angle_DHA
_geom_hbond_publ_flag
N9 H9 O2 3_545 0.885(16) 2.044(16) 2.9103(15) 166.0(15) yes
C3 H3 O1 8_556 1.00 2.41 3.4053(17) 173 yes
C11 H11A Cg3 6_555 0.99 2.86 3.7358(15) 148 yes

loop_
_geom_torsion_atom_site_label_1
_geom_torsion_atom_site_label_2
_geom_torsion_atom_site_label_3
_geom_torsion_atom_site_label_4
_geom_torsion_site_symmetry_1
_geom_torsion_site_symmetry_2
_geom_torsion_site_symmetry_3
_geom_torsion_site_symmetry_4
_geom_torsion
_geom_torsion_publ_flag
C10 O3 C11 C12 . . . . -77.69(15) ?
C11 O3 C10 O2 . . . . -0.64(19) ?
C11 O3 C10 C3 . . . . -179.50(10) ?
C2 C1 C9A N9 . . . . 159.90(13) ?
C2 C1 C9A C4A . . . . -18.93(18) ?
C3 C2 C1 C9A . . . . 47.43(15) ?
C4 C3 C2 C1 . . . . -56.21(16) ?
C10 C3 C2 C1 . . . . 179.34(12) ?
C2 C3 C4 O1 . . . . -149.89(13) ?
C2 C3 C4 C4A . . . . 32.36(16) ?
C10 C3 C4 O1 . . . . -24.40(17) ?
C10 C3 C4 C4A . . . . 157.85(11) ?
O1 C4 C4A C5A . . . . -3.9(2) ?
O1 C4 C4A C9A . . . . 179.48(13) ?
C3 C4 C4A C5A . . . . 173.73(13) ?
C3 C4 C4A C9A . . . . -2.87(18) ?
C4 C4A C5A C8A . . . . -176.82(14) ?
C4 C4A C5A C5 . . . . 1.7(3) ?
C9A C4A C5A C5 . . . . 178.65(15) ?
C9A C4A C5A C8A . . . . 0.16(14) ?
C4 C4A C9A N9 . . . . 176.95(12) ?
C4 C4A C9A C1 . . . . -4.1(2) ?
C5A C4A C9A C1 . . . . 178.62(12) ?
C5A C4A C9A N9 . . . . -0.36(15) ?
C5A C5 C6 C7 . . . . -0.1(2) ?
C4A C5A C5 C6 . . . . -178.78(14) ?
C8A C5A C5 C6 . . . . -0.4(2) ?
C4A C5A C8A N9 . . . . 0.09(14) ?
C4A C5A C8A C8 . . . . 179.53(13) ?
C5 C5A C8A N9 . . . . -178.68(12) ?
C5 C5A C8A C8 . . . . 0.8(2) ?
C5 C6 C7 C8 . . . . 0.3(2) ?
C6 C7 C8 C8A . . . . 0.0(2) ?
N9 C8A C8 C7 . . . . 178.76(13) ?
C5A C8A C8 C7 . . . . -0.5(2) ?
C8A N9 C9A C1 . . . . -178.57(12) ?
C8A N9 C9A C4A . . . . 0.42(15) ?
C9A N9 C8A C5A . . . . -0.31(15) ?
C9A N9 C8A C8 . . . . -179.70(14) ?
O2 C10 C3 C2 . . . . -126.61(14) ?
O2 C10 C3 C4 . . . . 107.35(15) ?
O3 C10 C3 C2 . . . . 52.23(15) ?
O3 C10 C3 C4 . . . . -73.80(13) ?

loop_
_cod_related_entry_id
_cod_related_entry_database
_cod_related_entry_code
1 ChemSpider 10605005
